data_2003901
loop_
_publ_author_name
'Grehl, M.'
'Berlekamp, M.'
'Erker, G.'

_publ_section_title
;
 A Nine-Membered Metallacyclic Metalloxycarbene Vanadium Complex
;
_journal_issue 9
_journal_name_full 'Acta Crystallographica Section C'
_journal_page_first 1772
_journal_page_last 1774
_journal_paper_doi 10.1107/S0108270195002435
_journal_volume 51
_journal_year 1995
_chemical_formula_moiety 'C31.5 H33 O5 V1 Zr1'
_chemical_formula_sum 'C31.5 H33 O5 V Zr'
_chemical_formula_weight 633.74
_space_group_crystal_system monoclinic
_space_group_IT_number 14
_space_group_name_Hall '-P 2yn'
_space_group_name_H-M_alt 'P 1 21/n 1'
_atom_type_scat_source IntTabIV
_cell_angle_alpha 90.
_cell_angle_beta 101.44(1)
_cell_angle_gamma 90.
_cell_formula_units_Z 4
_cell_length_a 8.311(1)
_cell_length_b 17.111(1)
_cell_length_c 20.500(2)
_cell_measurement_reflns_used 25
_cell_measurement_temperature 293
_cell_measurement_theta_max 20.82
_cell_measurement_theta_min 11.90
_cell_volume 2857.4(5)
_diffrn_measurement_device 'Enraf-Nonius CAD-4'
_diffrn_measurement_method \w/2\q
_diffrn_radiation_type MoK\a
_diffrn_radiation_wavelength 0.71073
_diffrn_reflns_av_R_equivalents 0.014
_diffrn_reflns_limit_h_max 11
_diffrn_reflns_limit_h_min 0
_diffrn_reflns_limit_k_max 0
_diffrn_reflns_limit_k_min -24
_diffrn_reflns_limit_l_max 28
_diffrn_reflns_limit_l_min -29
_diffrn_reflns_number 8762
_diffrn_reflns_theta_max 30.42
_diffrn_standards_decay_% 0
_diffrn_standards_interval_time 120
_diffrn_standards_number 3
_exptl_absorpt_coefficient_mu 0.73
_exptl_absorpt_correction_T_max 0.99
_exptl_absorpt_correction_T_min 0.88
_exptl_absorpt_correction_type psi-scan
_exptl_crystal_colour 'dark violet'
_exptl_crystal_density_diffrn 1.473
_exptl_crystal_description irregular
_exptl_crystal_size_max 0.53
_exptl_crystal_size_mid 0.48
_exptl_crystal_size_min 0.31
_refine_diff_density_max 0.40
_refine_diff_density_min -0.40
_refine_ls_extinction_method none
_refine_ls_goodness_of_fit_obs 1.268
_refine_ls_hydrogen_treatment 'H atoms in calculated positions'
_refine_ls_number_parameters 368
_refine_ls_number_reflns 8065
_refine_ls_R_factor_obs 0.061
_refine_ls_shift/esd_max '< 0.001'
_refine_ls_structure_factor_coef Fsqd
_refine_ls_weighting_scheme ' Weighting scheme based on measured e.s.d.'s'
_refine_ls_wR_factor_obs 0.091
_reflns_number_observed 6364
_reflns_number_total 8281
_reflns_observed_criterion I>2\s(I)
_cod_data_source_file jz1002.cif
_cod_data_source_block jz1002a
_cod_depositor_comments
;
 Marking atoms 'C(29)', 'C(30)', 'C(31)', 'C(32)', 'C(33)', 'C(34)', 'C(35)',
 'H(30)', 'H(31)', 'H(32)', 'H(33)', 'H(34)', 'H(35A)', 'H(35B)', 'H(35C)' as
 having the occupancy of 0.5 after consulting the original publication.

 Antanas Vaitkus,
 2017-07-05

 Changing the space group from '-P 2yb' to '-P 2yn' after consulting the
 original publication. All related space group information was changed
 accordingly.

 Antanas Vaitkus,
 2017-07-05

The following automatic conversions were performed:

'_exptl_absorpt_correction_type' value '\y scan' was replaced with
the value 'psi-scan' as specified in the replacement file
'src/cod-tools/trunk/data/replacement-values/replacement_values.lst'.

Automatic conversion script
Id: cif_fix_values 5376 2017-05-30 11:51:03Z andrius 
;
_cod_original_cell_volume 2857.3(4)
_cod_original_sg_symbol_H-M 'P 21/n'
_cod_original_formula_sum 'C31.5 H33 O5 V1 Zr1'
_cod_database_code 2003901

loop_
_space_group_symop_id
_space_group_symop_operation_xyz
1 x,y,z
2 -x+1/2,y+1/2,-z+1/2
3 -x,-y,-z
4 x+1/2,-y+1/2,z+1/2

loop_
_atom_site_label
_atom_site_fract_x
_atom_site_fract_y
_atom_site_fract_z
_atom_site_U_iso_or_equiv
_atom_site_occupancy
Zr(1) .3140(1) .3359(1) .2375(1) .032(1) 1
V(1) .4971(1) .2086(1) .0440(1) .034(1) 1
O(1) .7277(2) .1886(1) .1786(1) .057(1) 1
O(2) .4101(3) .0488(1) .0944(1) .068(1) 1
O(3) .1290(3) .2202(2) .0455(1) .075(1) 1
O(4) .4003(2) .3115(1) .1510(1) .038(1) 1
O(5) .4419(2) .4231(1) .2758(1) .040(1) 1
C(1) .6386(3) .1964(1) .1281(1) .040(1) 1
C(2) .4418(3) .1085(2) .0739(1) .045(1) 1
C(3) .2663(3) .2160(2) .0450(1) .047(1) 1
C(4) .4754(3) .3073(1) .1023(1) .033(1) 1
C(5) .5658(3) .3834(1) .0917(1) .044(1) 1
C(6) .5239(3) .4502(1) .1321(1) .041(1) 1
C(7) .6198(3) .4789(2) .1853(1) .042(1) 1
C(8) .5615(3) .5336(1) .2321(1) .045(1) 1
C(9) .5354(3) .4913(1) .2952(1) .037(1) 1
C(10) .6959(3) .4684(2) .3428(2) .053(1) 1
C(11) .6610(4) .4727(2) .4132(2) .065(1) 1
C(12) .4839(4) .5012(2) .4064(1) .057(1) 1
C(13) .4479(3) .5417(2) .3389(1) .046(1) 1
C(14) .3016(4) .2508(2) .3357(2) .060(1) 1
C(15) .2687(4) .2004(2) .2806(2) .059(1) 1
C(16) .4116(4) .1934(2) .2549(2) .055(1) 1
C(17) .5329(4) .2398(2) .2941(2) .054(1) 1
C(18) .4657(4) .2734(2) .3447(1) .057(1) 1
C(19) .0645(4) .4107(2) .2538(2) .067(1) 1
C(20) .0109(3) .3343(2) .2392(2) .063(1) 1
C(21) .0228(3) .3184(2) .1735(2) .060(1) 1
C(22) .0799(3) .3858(2) .1474(2) .060(1) 1
C(23) .1047(4) .4428(2) .1962(2) .065(1) 1
C(24) .5333(4) .2808(2) -.0456(1) .050(1) 1
C(25) .6875(3) .2607(2) -.0086(1) .048(1) 1
C(26) .7030(4) .1792(2) -.0111(2) .053(1) 1
C(27) .5587(4) .1491(2) -.0492(2) .058(1) 1
C(28) .4532(4) .2111(2) -.0703(1) .057(1) 1
C(29) -.0432(10) .5330(4) .0251(4) .069(2) 0.5
C(30) -.1445(8) .4770(5) -.0112(4) .072(3) 0.5
C(31) -.0804(15) .4241(4) -.0507(3) .098(4) 0.5
C(32) .0849(17) .4271(5) -.0540(4) .138(11) 0.5
C(33) .1862(10) .4831(6) -.0177(5) .097(3) 0.5
C(34) .1222(9) .5361(4) .0219(4) .072(3) 0.5
C(35) -.1072(22) .5869(12) .0653(10) .119(7) 0.5
H(5A) .6832(3) .3742(1) .1029(1) .053 1
H(5B) .5380(3) .3975(1) .0450(1) .053 1
H(6) .4213(3) .4732(1) .1187(1) .049 1
H(7) .7297(3) .4642(2) .1940(1) .051 1
H(8A) .4596(3) .5579(1) .2101(1) .055 1
H(8B) .6425(3) .5746(1) .2444(1) .055 1
H(10A) .7285(3) .4159(2) .3332(2) .064 1
H(10B) .7833(3) .5042(2) .3381(2) .064 1
H(11A) .7360(4) .5089(2) .4401(2) .078 1
H(11B) .6749(4) .4216(2) .4341(2) .078 1
H(12A) .4100(4) .4575(2) .4074(1) .068 1
H(12B) .4740(4) .5372(2) .4419(1) .068 1
H(13A) .3308(3) .5434(2) .3210(1) .056 1
H(13B) .4908(3) .5946(2) .3423(1) .056 1
H(14) .2270(4) .2664(2) .3614(2) .072 1
H(15) .1690(4) .1759(2) .2641(2) .071 1
H(16) .4244(4) .1633(2) .2185(2) .066 1
H(17) .6394(4) .2470(2) .2876(2) .065 1
H(18) .5208(4) .3052(2) .3787(1) .069 1
H(19) .0720(4) .4356(2) .2946(2) .081 1
H(20) -.0259(3) .2999(2) .2682(2) .076 1
H(21) -.0024(3) .2712(2) .1514(2) .072 1
H(22) .0972(3) .3913(2) .1042(2) .072 1
H(23) .1415(4) .4935(5) .1917(2) .078 1
H(24) .4915(4) .3312(2) -.0526(1) .060 1
H(25) .7654(3) .2954(2) .0139(1) .058 1
H(26) .7937(4) .1502(2) .0092(2) .063 1
H(27) .5366(4) .0967(2) -.0593(2) .069 1
H(28) .3479(4) .2075(2) -.0960(1) .068 1
H(30) -.2551(8) .4749(7) -.0090(6) .086 0.5
H(31) -.1482(20) .3866(5) -.0750(4) .118 0.5
H(32) .1278(23) .3917(6) -.0805(6) .165 0.5
H(33) .2969(11) .4852(8) -.0199(7) .116 0.5
H(34) .1900(13) .5735(5) .0461(5) .086 0.5
H(35A) -.2011(71) .6125(39) .0393(14) .179 0.5
H(35B) -.0249(44) .6251(33) .0823(38) .179 0.5
H(35C) -.1391(101) .5598(14) .1017(26) .179 0.5

loop_
_geom_angle_atom_site_label_1
_geom_angle_atom_site_label_2
_geom_angle_atom_site_label_3
_geom_angle
_geom_angle_publ_flag
O(5) Zr(1) O(4) 104.41(7) yes
C(1) V(1) C(3) 115.93(11) yes
C(1) V(1) C(4) 71.24(9) yes
C(3) V(1) C(4) 75.12(10) yes
C(9) O(5) Zr(1) 172.3(2) yes
O(2) C(2) V(1) 177.5(3) yes
O(4) C(4) C(5) 112.9(2) yes
C(5) C(4) V(1) 120.1(2) yes
C(7) C(6) C(5) 125.3(2) yes
C(7) C(8) C(9) 111.4(2) yes
O(5) C(9) C(8) 108.2(2) yes
O(5) C(9) C(10) 109.1(2) yes
C(8) C(9) C(10) 113.9(2) yes
C(10) C(11) C(12) 106.8(2) yes
C(12) C(13) C(9) 104.2(2) yes
C(16) C(15) C(14) 108.1(3) yes
C(18) C(17) C(16) 108.1(3) yes
C(20) C(19) C(23) 107.9(3) yes
C(22) C(21) C(20) 107.7(3) yes
C(23) C(22) Zr(1) 74.3(2) yes
C(22) C(23) C(19) 107.8(3) yes
C(19) C(23) Zr(1) 72.5(2) yes
C(25) C(24) V(1) 71.5(2) yes
C(24) C(25) C(26) 107.8(3) yes
C(26) C(25) V(1) 72.8(2) yes
C(27) C(26) V(1) 73.3(2) yes
C(28) C(27) C(26) 108.1(3) yes
C(26) C(27) V(1) 71.4(2) yes
C(27) C(28) V(1) 72.9(2) yes
C(1) V(1) C(2) 75.79(11) yes
C(2) V(1) C(3) 75.61(12) yes
C(2) V(1) C(4) 119.17(10) yes
C(4) O(4) Zr(1) 168.2(2) yes
O(1) C(1) V(1) 178.4(2) yes
O(3) C(3) V(1) 179.8(3) yes
O(4) C(4) V(1) 126.9(2) yes
C(6) C(5) C(4) 113.3(2) yes
C(6) C(7) C(8) 123.3(2) yes
O(5) C(9) C(13) 109.4(2) yes
C(13) C(9) C(8) 113.1(2) yes
C(13) C(9) C(10) 103.0(2) yes
C(11) C(10) C(9) 106.5(2) yes
C(13) C(12) C(11) 103.9(2) yes
C(18) C(14) C(15) 107.9(3) yes
C(15) C(16) C(17) 107.7(3) yes
C(14) C(18) C(17) 108.2(3) yes
C(19) C(20) C(21) 108.0(3) yes
C(23) C(22) C(21) 108.6(3) yes
C(21) C(22) Zr(1) 73.4(2) yes
C(22) C(23) Zr(1) 74.2(2) yes
C(25) C(24) C(28) 107.7(3) yes
C(28) C(24) V(1) 72.8(2) yes
C(24) C(25) V(1) 72.7(2) yes
C(27) C(26) C(25) 108.3(3) yes
C(25) C(26) V(1) 71.3(2) yes
C(28) C(27) V(1) 72.0(2) yes
C(27) C(28) C(24) 108.1(3) yes
C(24) C(28) V(1) 71.4(2) yes
O(4) Zr(1) C(14) 130.07(9) no
O(4) Zr(1) C(19) 130.37(10) no
O(5) Zr(1) C(20) 118.58(10) no
C(14) Zr(1) C(20) 77.43(11) no
O(5) Zr(1) C(21) 134.66(10) no
C(14) Zr(1) C(21) 99.25(11) no
C(20) Zr(1) C(21) 32.09(10) no
O(4) Zr(1) C(15) 102.29(9) no
C(19) Zr(1) C(15) 103.63(12) no
C(21) Zr(1) C(15) 83.10(12) no
O(4) Zr(1) C(18) 117.13(9) no
C(19) Zr(1) C(18) 112.31(12) no
C(21) Zr(1) C(18) 131.13(11) no
O(5) Zr(1) C(22) 108.59(10) no
C(14) Zr(1) C(22) 129.07(11) no
C(20) Zr(1) C(22) 52.71(10) no
C(15) Zr(1) C(22) 114.45(11) no
O(5) Zr(1) C(23) 82.13(10) no
C(14) Zr(1) C(23) 123.38(11) no
C(20) Zr(1) C(23) 52.86(11) no
O(5) Zr(1) C(14) 103.48(10) no
O(5) Zr(1) C(19) 87.39(10) no
C(14) Zr(1) C(19) 91.30(12) no
O(4) Zr(1) C(20) 121.50(9) no
C(19) Zr(1) C(20) 32.10(11) no
O(4) Zr(1) C(21) 89.43(9) no
C(19) Zr(1) C(21) 53.16(11) no
O(5) Zr(1) C(15) 132.93(9) no
C(14) Zr(1) C(15) 32.35(10) no
C(20) Zr(1) C(15) 76.580(10) no
O(5) Zr(1) C(18) 80.41(9) no
C(14) Zr(1) C(18) 32.07(11) no
C(20) Zr(1) C(18) 107.950(10) no
C(15) Zr(1) C(18) 52.90(11) no
O(4) Zr(1) C(22) 78.03(9) no
C(19) Zr(1) C(22) 52.78(11) no
C(21) Zr(1) C(22) 31.82(10) no
C(18) Zr(1) C(22) 160.64(11) no
O(4) Zr(1) C(23) 100.88(10) no
C(19) Zr(1) C(23) 32.13(11) no
C(21) Zr(1) C(23) 52.69(12) no
C(15) Zr(1) C(23) 129.27(11) no
C(22) Zr(1) C(23) 31.48(11) no
O(4) Zr(1) C(17) 85.60(9) no
C(19) Zr(1) C(17) 143.01(11) no
C(21) Zr(1) C(17) 132.91(11) no
C(18) Zr(1) C(17) 31.78(9) no
C(23) Zr(1) C(17) 171.92(11) no
O(4) Zr(1) C(16) 77.04(8) no
C(19) Zr(1) C(16) 135.19(12) no
C(21) Zr(1) C(16) 101.69(11) no
C(18) Zr(1) C(16) 52.59(10) no
C(23) Zr(1) C(16) 154.37(11) no
C(1) V(1) C(25) 96.33(10) no
C(3) V(1) C(25) 140.31(12) no
C(1) V(1) C(24) 129.37(11) no
C(3) V(1) C(24) 105.26(11) no
C(25) V(1) C(24) 35.75(10) no
C(2) V(1) C(26) 102.31(11) no
C(4) V(1) C(26) 128.03(10) no
C(24) V(1) C(26) 59.33(10) no
C(2) V(1) C(28) 110.16(12) no
C(4) V(1) C(28) 123.46(11) no
C(24) V(1) C(28) 35.84(11) no
C(1) V(1) C(27) 120.30(12) no
C(3) V(1) C(27) 114.93(12) no
C(25) V(1) C(27) 59.35(10) no
C(26) V(1) C(27) 35.30(11) no
C(15) C(14) Zr(1) 75.1(2) no
C(16) C(15) Zr(1) 75.6(2) no
C(17) C(16) Zr(1) 73.4(2) no
C(18) C(17) Zr(1) 73.6(2) no
C(17) C(18) Zr(1) 74.6(2) no
C(20) C(19) Zr(1) 74.4(2) no
C(21) C(20) Zr(1) 74.2(2) no
C(22) C(21) Zr(1) 74.8(2) no
C(18) Zr(1) C(23) 141.00(11) no
O(5) Zr(1) C(17) 91.63(9) no
C(14) Zr(1) C(17) 53.05(11) no
C(20) Zr(1) C(17) 127.50(11) no
C(15) Zr(1) C(17) 52.72(11) no
C(22) Zr(1) C(17) 156.52(11) no
O(5) Zr(1) C(16) 123.34(9) no
C(14) Zr(1) C(16) 53.03(10) no
C(20) Zr(1) C(16) 106.00(11) no
C(15) Zr(1) C(16) 31.71(10) no
C(22) Zr(1) C(16) 126.33(11) no
C(17) Zr(1) C(16) 31.77(10) no
C(2) V(1) C(25) 137.91(11) no
C(4) V(1) C(25) 95.79(9) no
C(2) V(1) C(24) 145.46(11) no
C(4) V(1) C(24) 93.58(9) no
C(1) V(1) C(26) 92.03(11) no
C(3) V(1) C(26) 149.77(11) no
C(25) V(1) C(26) 35.88(10) no
C(1) V(1) C(28) 150.83(11) no
C(3) V(1) C(28) 92.99(12) no
C(25) V(1) C(28) 59.50(10) no
C(26) V(1) C(28) 58.87(11) no
C(2) V(1) C(27) 88.66(11) no
C(4) V(1) C(27) 152.17(10) no
C(24) V(1) C(27) 59.12(11) no
C(28) V(1) C(27) 35.08(12) no
C(18) C(14) Zr(1) 75.5(2) no
C(14) C(15) Zr(1) 72.5(2) no
C(15) C(16) Zr(1) 72.7(2) no
C(16) C(17) Zr(1) 74.8(2) no
C(14) C(18) Zr(1) 72.4(2) no
C(23) C(19) Zr(1) 75.3(2) no
C(19) C(20) Zr(1) 73.5(2) no
C(20) C(21) Zr(1) 73.7(2) no
C(30) C(29) C(35) 120.4(11) no
C(31) C(30) C(29) 120.0 no
C(33) C(32) C(31) 120.0 no
C(33) C(34) C(29) 120.0 no
C(30) C(29) C(34) 120.0 no
C(34) C(29) C(35) 119.6(11) no
C(32) C(31) C(30) 120.0 no
C(32) C(33) C(34) 120.0 no

loop_
_geom_bond_atom_site_label_1
_geom_bond_atom_site_label_2
_geom_bond_distance
_geom_bond_publ_flag
Zr(1) O(5) 1.908(2) yes
Zr(1) C(14) 2.503(3) yes
Zr(1) C(20) 2.526(3) yes
Zr(1) C(15) 2.536(3) yes
Zr(1) C(22) 2.549(3) yes
Zr(1) C(17) 2.555(3) yes
V(1) C(1) 1.896(3) yes
V(1) C(3) 1.926(3) yes
V(1) C(25) 2.266(2) yes
V(1) C(26) 2.285(3) yes
V(1) C(27) 2.311(3) yes
O(2) C(2) 1.154(3) yes
O(4) C(4) 1.280(2) yes
C(4) C(5) 1.540(3) yes
C(6) C(7) 1.312(3) yes
C(8) C(9) 1.536(4) yes
C(9) C(10) 1.539(3) yes
C(11) C(12) 1.530(4) yes
C(14) C(18) 1.394(5) yes
C(15) C(16) 1.396(4) yes
C(17) C(18) 1.395(4) yes
C(19) C(23) 1.402(5) yes
C(21) C(22) 1.393(5) yes
C(24) C(25) 1.396(4) yes
C(25) C(26) 1.402(4) yes
C(27) C(28) 1.390(5) yes
Zr(1) O(4) 2.084(2) yes
Zr(1) C(19) 2.514(3) yes
Zr(1) C(21) 2.531(3) yes
Zr(1) C(18) 2.542(3) yes
Zr(1) C(23) 2.550(3) yes
Zr(1) C(16) 2.572(3) yes
V(1) C(2) 1.906(3) yes
V(1) C(4) 2.096(2) yes
V(1) C(24) 2.282(3) yes
V(1) C(28) 2.300(3) yes
O(1) C(1) 1.154(3) yes
O(3) C(3) 1.145(3) yes
O(5) C(9) 1.415(3) yes
C(5) C(6) 1.493(3) yes
C(7) C(8) 1.488(3) yes
C(9) C(13) 1.527(3) yes
C(10) C(11) 1.528(4) yes
C(12) C(13) 1.523(4) yes
C(14) C(15) 1.404(4) yes
C(16) C(17) 1.404(4) yes
C(19) C(20) 1.393(5) yes
C(20) C(21) 1.398(4) yes
C(22) C(23) 1.383(5) yes
C(24) C(28) 1.410(4) yes
C(26) C(27) 1.394(4) yes
C(27) C(28) 1.390(5) no
C(29) C(34) 1.39 no
C(30) C(31) 1.39 no
C(32) C(33) 1.39 no
C(29) C(30) 1.39 no
C(29) C(35) 1.41(2) no
C(31) C(32) 1.39 no
C(33) C(34) 1.39 no
